data_4074988
loop_
_publ_author_name
'Ionkin, Alex S.'
'Marshall, William J.'
'Fish, Brian M.'

_publ_section_title
;
 Synthesis and Structural Characterization of a Series of Novel
 Polyaromatic Ligands Containing Pyrene and Related Biscyclometalated
 Iridium(III) Complexes
;
_journal_coden_ASTM ORGND7
_journal_issue 6
_journal_name_full Organometallics
_journal_page_first 1461
_journal_page_last 1471
_journal_paper_doi 10.1021/om0510775
_journal_volume 25
_journal_year 2006
_chemical_formula_sum 'C29 H15 F6 N'
_chemical_formula_weight 491.42
_space_group_IT_number 14
_symmetry_cell_setting monoclinic
_symmetry_space_group_name_Hall '-P 2ybc'
_symmetry_space_group_name_H-M 'P 1 21/c 1'
_atom_sites_solution_hydrogens geom
_atom_sites_solution_primary direct
_atom_sites_solution_secondary difmap
_audit_creation_method SHELXL-97
_cell_angle_alpha 90.00
_cell_angle_beta 95.164(5)
_cell_angle_gamma 90.00
_cell_formula_units_Z 4
_cell_length_a 17.850(3)
_cell_length_b 15.742(3)
_cell_length_c 7.7547(15)
_cell_measurement_temperature 293(2)
_cell_volume 2170.2(7)
_computing_cell_refinement 'Bruker XSCANS'
_computing_data_collection 'Bruker XSCANS'
_computing_data_reduction 'Bruker SHELXTL'
_computing_molecular_graphics 'Bruker SHELXTL'
_computing_publication_material 'Bruker SHELXTL'
_computing_structure_refinement 'SHELXL-97 (Sheldrick, 1997)'
_computing_structure_solution 'SHELXS-97 (Sheldrick, 1990)'
_diffrn_ambient_temperature 293(2)
_diffrn_measured_fraction_theta_full 0.901
_diffrn_measured_fraction_theta_max 0.901
_diffrn_measurement_device_type 'Bruker P4'
_diffrn_measurement_method '\w scans'
_diffrn_radiation_monochromator graphite
_diffrn_radiation_source 'fine-focus sealed tube'
_diffrn_radiation_type MoK\a
_diffrn_radiation_wavelength 0.71073
_diffrn_reflns_av_R_equivalents 0.2209
_diffrn_reflns_av_sigmaI/netI 0.4893
_diffrn_reflns_limit_h_max 22
_diffrn_reflns_limit_h_min -22
_diffrn_reflns_limit_k_max 20
_diffrn_reflns_limit_k_min -17
_diffrn_reflns_limit_l_max 10
_diffrn_reflns_limit_l_min -6
_diffrn_reflns_number 9698
_diffrn_reflns_theta_full 28.28
_diffrn_reflns_theta_max 28.28
_diffrn_reflns_theta_min 1.73
_exptl_absorpt_coefficient_mu 0.124
_exptl_absorpt_correction_type none
_exptl_crystal_colour colorless
_exptl_crystal_density_diffrn 1.504
_exptl_crystal_density_meas hemisphere
_exptl_crystal_density_method 'not measured'
_exptl_crystal_description plate
_exptl_crystal_F_000 1000
_exptl_crystal_size_max .26
_exptl_crystal_size_mid .25
_exptl_crystal_size_min .03
_refine_diff_density_max 0.401
_refine_diff_density_min -0.325
_refine_diff_density_rms 0.081
_refine_ls_extinction_method none
_refine_ls_goodness_of_fit_ref 0.930
_refine_ls_hydrogen_treatment riding
_refine_ls_matrix_type full
_refine_ls_number_parameters 325
_refine_ls_number_reflns 4858
_refine_ls_number_restraints 0
_refine_ls_restrained_S_all 0.930
_refine_ls_R_factor_all 0.3790
_refine_ls_R_factor_gt 0.1118
_refine_ls_shift/su_max 0.000
_refine_ls_shift/su_mean 0.000
_refine_ls_structure_factor_coef Fsqd
_refine_ls_weighting_details 'calc w=1/[\s^2^(Fo^2^)+(0.0903P)^2^+0.0000P] where P=(Fo^2^+2Fc^2^)/3'
_refine_ls_weighting_scheme calc
_refine_ls_wR_factor_gt 0.2152
_refine_ls_wR_factor_ref 0.3185
_reflns_number_gt 1179
_reflns_number_total 4858
_reflns_threshold_expression >2sigma(I)
_cod_data_source_file om0510775si20060112_022917.cif
_cod_data_source_block 03345
_cod_depositor_comments
;
The following automatic conversions were performed:

'_symmetry_cell_setting' value 'Monoclinic' changed to 'monoclinic'
according to /home/saulius/struct/CIF-dictionaries/cif_core.dic
dictionary named 'cif_core.dic' version 2.4.1 from 2010-06-29.

Automatic conversion script
Id: cif_fix_values 1715 2011-07-08 13:25:40Z adriana 
;
_cod_original_sg_symbol_H-M P2(1)/c
_cod_database_code 4074988

loop_
_symmetry_equiv_pos_as_xyz
'x, y, z'
'-x, y+1/2, -z+1/2'
'-x, -y, -z'
'x, -y-1/2, z-1/2'

loop_
_atom_site_label
_atom_site_type_symbol
_atom_site_fract_x
_atom_site_fract_y
_atom_site_fract_z
_atom_site_U_iso_or_equiv
_atom_site_adp_type
_atom_site_occupancy
_atom_site_symmetry_multiplicity
_atom_site_calc_flag
_atom_site_refinement_flags
F1 F 0.9391(3) 0.0514(4) 0.3764(7) 0.0712(18) Uani 1 1 d .
F2 F 1.0147(3) 0.1431(4) 0.2877(8) 0.089(2) Uani 1 1 d .
F3 F 0.9911(3) 0.1426(4) 0.5519(7) 0.0811(19) Uani 1 1 d .
F4 F 0.9243(4) 0.4476(4) 0.4487(9) 0.125(3) Uani 1 1 d .
F5 F 0.8087(4) 0.4640(4) 0.4224(9) 0.112(3) Uani 1 1 d .
F6 F 0.8678(4) 0.4706(3) 0.2067(8) 0.101(2) Uani 1 1 d .
N21 N 0.6558(4) 0.2549(4) 0.0540(9) 0.0416(19) Uani 1 1 d .
C1 C 0.4910(4) 0.1284(5) -0.1478(10) 0.030(2) Uani 1 1 d .
C2 C 0.4213(4) 0.1400(5) -0.0824(11) 0.035(2) Uani 1 1 d .
C3 C 0.3543(5) 0.1202(4) -0.1837(11) 0.032(2) Uani 1 1 d .
C4 C 0.3583(5) 0.0902(5) -0.3576(10) 0.032(2) Uani 1 1 d .
C5 C 0.4280(5) 0.0795(5) -0.4203(11) 0.048(3) Uani 1 1 d .
H5A H 0.4315 0.0589 -0.5317 0.057 Uiso 1 1 calc R
C6 C 0.4918(5) 0.0998(5) -0.3168(11) 0.040(2) Uani 1 1 d .
H6A H 0.5380 0.0940 -0.3622 0.048 Uiso 1 1 calc R
C7 C 0.4151(5) 0.1689(5) 0.0935(11) 0.038(2) Uani 1 1 d .
H7A H 0.4585 0.1802 0.1653 0.045 Uiso 1 1 calc R
C8 C 0.3473(5) 0.1795(5) 0.1543(10) 0.034(2) Uani 1 1 d .
H8A H 0.3453 0.1974 0.2681 0.041 Uiso 1 1 calc R
C9 C 0.2784(5) 0.1641(5) 0.0498(11) 0.036(2) Uani 1 1 d .
C10 C 0.2835(4) 0.1333(5) -0.1188(12) 0.033(2) Uani 1 1 d .
C11 C 0.2091(5) 0.1773(5) 0.1129(12) 0.048(2) Uani 1 1 d .
H11A H 0.2062 0.1966 0.2254 0.057 Uiso 1 1 calc R
C12 C 0.1436(5) 0.1611(6) 0.0050(15) 0.056(3) Uani 1 1 d .
H12A H 0.0969 0.1707 0.0460 0.067 Uiso 1 1 calc R
C13 C 0.1469(5) 0.1314(6) -0.1596(14) 0.058(3) Uani 1 1 d .
H13A H 0.1027 0.1213 -0.2292 0.069 Uiso 1 1 calc R
C14 C 0.2170(5) 0.1158(5) -0.2254(11) 0.040(2) Uani 1 1 d .
C15 C 0.2215(5) 0.0850(5) -0.3982(12) 0.048(3) Uani 1 1 d .
H15A H 0.1775 0.0739 -0.4680 0.058 Uiso 1 1 calc R
C16 C 0.2888(5) 0.0717(5) -0.4616(11) 0.047(3) Uani 1 1 d .
H16A H 0.2903 0.0504 -0.5731 0.056 Uiso 1 1 calc R
C17 C 0.5627(4) 0.1506(5) -0.0429(11) 0.039(2) Uani 1 1 d .
C18 C 0.6067(5) 0.0892(6) 0.0416(14) 0.077(4) Uani 1 1 d .
H18A H 0.5910 0.0329 0.0382 0.092 Uiso 1 1 calc R
C19 C 0.6750(5) 0.1113(6) 0.1326(14) 0.074(4) Uani 1 1 d .
H19A H 0.7048 0.0702 0.1913 0.089 Uiso 1 1 calc R
C20 C 0.6971(4) 0.1934(5) 0.1341(10) 0.033(2) Uani 1 1 d .
C22 C 0.5909(5) 0.2328(6) -0.0297(11) 0.050(3) Uani 1 1 d .
H22A H 0.5617 0.2757 -0.0840 0.059 Uiso 1 1 calc R
C23 C 0.7705(4) 0.2217(5) 0.2213(9) 0.028(2) Uani 1 1 d .
C24 C 0.8283(4) 0.1643(5) 0.2728(9) 0.030(2) Uani 1 1 d .
H24A H 0.8202 0.1064 0.2569 0.036 Uiso 1 1 calc R
C25 C 0.8971(4) 0.1928(6) 0.3471(9) 0.032(2) Uani 1 1 d .
C26 C 0.9095(5) 0.2777(6) 0.3714(10) 0.043(2) Uani 1 1 d .
H26A H 0.9559 0.2967 0.4206 0.052 Uiso 1 1 calc R
C27 C 0.8534(5) 0.3351(5) 0.3233(10) 0.039(2) Uani 1 1 d .
C28 C 0.7842(4) 0.3073(5) 0.2482(9) 0.036(2) Uani 1 1 d .
H28A H 0.7467 0.3467 0.2156 0.043 Uiso 1 1 calc R
C29 C 0.9601(6) 0.1319(7) 0.3899(13) 0.051(3) Uani 1 1 d .
C30 C 0.8669(6) 0.4296(6) 0.3494(15) 0.059(3) Uani 1 1 d .

loop_
_atom_site_aniso_label
_atom_site_aniso_U_11
_atom_site_aniso_U_22
_atom_site_aniso_U_33
_atom_site_aniso_U_23
_atom_site_aniso_U_13
_atom_site_aniso_U_12
F1 0.038(3) 0.054(4) 0.117(5) -0.008(3) -0.022(3) 0.014(3)
F2 0.044(4) 0.112(6) 0.114(5) 0.014(4) 0.030(4) 0.029(3)
F3 0.065(4) 0.099(5) 0.072(4) -0.018(3) -0.036(3) 0.036(3)
F4 0.117(6) 0.055(4) 0.182(7) 0.008(4) -0.104(5) -0.032(4)
F5 0.141(7) 0.045(4) 0.157(7) -0.025(4) 0.046(5) -0.015(4)
F6 0.199(7) 0.037(4) 0.064(4) 0.021(3) 0.002(4) -0.030(4)
N21 0.021(4) 0.029(5) 0.071(5) -0.002(4) -0.017(4) -0.002(3)
C1 0.027(5) 0.027(5) 0.031(5) 0.001(4) -0.016(4) 0.002(4)
C2 0.023(6) 0.029(5) 0.050(6) 0.006(4) -0.009(5) -0.003(4)
C3 0.030(6) 0.019(5) 0.048(6) -0.004(4) 0.002(5) -0.001(4)
C4 0.036(6) 0.030(5) 0.028(5) -0.004(4) -0.004(4) 0.001(4)
C5 0.055(7) 0.050(6) 0.038(6) -0.001(5) 0.002(5) -0.003(5)
C6 0.040(6) 0.045(6) 0.035(6) 0.010(4) 0.004(5) -0.002(5)
C7 0.036(6) 0.031(5) 0.043(6) -0.005(4) -0.010(5) -0.009(4)
C8 0.032(6) 0.033(6) 0.035(5) -0.006(4) -0.007(5) -0.003(4)
C9 0.035(6) 0.033(5) 0.040(6) 0.004(4) 0.007(5) 0.004(4)
C10 0.017(5) 0.024(5) 0.056(6) 0.013(4) -0.008(5) -0.001(4)
C11 0.043(6) 0.034(6) 0.068(7) 0.012(5) 0.012(6) 0.004(5)
C12 0.029(6) 0.054(7) 0.085(9) 0.009(6) 0.004(6) 0.010(5)
C13 0.037(7) 0.061(7) 0.072(8) 0.011(6) -0.007(6) 0.002(5)
C14 0.033(6) 0.048(6) 0.038(6) 0.013(5) -0.009(5) -0.002(5)
C15 0.034(6) 0.050(6) 0.056(7) 0.015(5) -0.021(5) -0.010(5)
C16 0.047(7) 0.043(6) 0.045(6) -0.004(4) -0.022(5) -0.010(5)
C17 0.029(5) 0.033(6) 0.055(6) 0.008(5) 0.006(4) 0.010(4)
C18 0.029(6) 0.040(7) 0.153(11) 0.031(6) -0.044(6) -0.008(5)
C19 0.029(6) 0.033(7) 0.154(11) 0.034(6) -0.035(6) -0.001(5)
C20 0.019(5) 0.028(5) 0.052(6) 0.003(4) -0.001(4) 0.000(4)
C22 0.031(6) 0.035(6) 0.080(7) 0.013(5) -0.011(5) 0.008(5)
C23 0.024(5) 0.029(5) 0.034(5) 0.009(4) 0.010(4) -0.005(4)
C24 0.025(5) 0.023(5) 0.043(5) -0.002(4) 0.004(4) 0.000(4)
C25 0.024(6) 0.039(6) 0.033(5) 0.003(4) 0.000(4) 0.002(4)
C26 0.036(6) 0.062(7) 0.029(5) 0.008(5) -0.007(4) -0.006(5)
C27 0.047(6) 0.037(6) 0.031(5) 0.003(4) -0.014(4) -0.007(5)
C28 0.034(6) 0.036(6) 0.036(5) -0.002(4) -0.008(4) 0.005(4)
C29 0.039(7) 0.059(8) 0.052(7) 0.000(6) -0.002(5) 0.012(5)
C30 0.061(8) 0.041(7) 0.073(9) 0.010(6) -0.008(7) -0.010(6)

loop_
_atom_type_symbol
_atom_type_description
_atom_type_scat_dispersion_real
_atom_type_scat_dispersion_imag
_atom_type_scat_source
C C 0.0033 0.0016 'International Tables Vol C Tables 4.2.6.8 and 6.1.1.4'
H H 0.0000 0.0000 'International Tables Vol C Tables 4.2.6.8 and 6.1.1.4'
F F 0.0171 0.0103 'International Tables Vol C Tables 4.2.6.8 and 6.1.1.4'
N N 0.0061 0.0033 'International Tables Vol C Tables 4.2.6.8 and 6.1.1.4'

loop_
_geom_angle_atom_site_label_1
_geom_angle_atom_site_label_2
_geom_angle_atom_site_label_3
_geom_angle
C22 N21 C20 117.4(7)
C6 C1 C2 118.1(7)
C6 C1 C17 120.6(8)
C2 C1 C17 121.3(7)
C1 C2 C3 120.6(8)
C1 C2 C7 121.9(7)
C3 C2 C7 117.4(8)
C2 C3 C10 120.7(8)
C2 C3 C4 119.0(8)
C10 C3 C4 120.2(7)
C5 C4 C3 119.4(7)
C5 C4 C16 122.1(8)
C3 C4 C16 118.4(8)
C6 C5 C4 119.4(8)
C5 C6 C1 123.4(8)
C8 C7 C2 121.0(7)
C7 C8 C9 122.2(8)
C11 C9 C10 121.0(8)
C11 C9 C8 121.6(8)
C10 C9 C8 117.4(8)
C9 C10 C14 119.4(8)
C9 C10 C3 121.0(7)
C14 C10 C3 119.6(8)
C9 C11 C12 119.1(9)
C13 C12 C11 121.1(9)
C12 C13 C14 120.8(9)
C10 C14 C13 118.7(9)
C10 C14 C15 119.8(8)
C13 C14 C15 121.5(9)
C16 C15 C14 121.2(8)
C15 C16 C4 120.7(8)
C18 C17 C22 115.7(8)
C18 C17 C1 121.3(8)
C22 C17 C1 123.0(7)
C17 C18 C19 120.1(9)
C20 C19 C18 118.9(8)
N21 C20 C19 122.7(7)
N21 C20 C23 114.9(7)
C19 C20 C23 122.3(7)
N21 C22 C17 125.2(8)
C28 C23 C24 118.1(7)
C28 C23 C20 119.8(7)
C24 C23 C20 122.1(7)
C25 C24 C23 120.8(7)
C26 C25 C24 120.1(8)
C26 C25 C29 119.2(8)
C24 C25 C29 120.5(8)
C25 C26 C27 120.1(8)
C26 C27 C28 120.3(8)
C26 C27 C30 120.3(8)
C28 C27 C30 119.4(8)
C23 C28 C27 120.6(8)
F2 C29 F1 107.4(8)
F2 C29 F3 106.3(8)
F1 C29 F3 106.6(8)
F2 C29 C25 111.3(8)
F1 C29 C25 113.3(8)
F3 C29 C25 111.6(8)
F4 C30 F6 110.0(9)
F4 C30 F5 105.6(10)
F6 C30 F5 103.3(9)
F4 C30 C27 114.5(9)
F6 C30 C27 113.1(9)
F5 C30 C27 109.4(8)

loop_
_geom_bond_atom_site_label_1
_geom_bond_atom_site_label_2
_geom_bond_distance
F1 C29 1.324(10)
F2 C29 1.322(10)
F3 C29 1.338(9)
F4 C30 1.257(10)
F5 C30 1.341(11)
F6 C30 1.283(10)
N21 C22 1.323(9)
N21 C20 1.335(9)
C1 C6 1.387(10)
C1 C2 1.397(10)
C1 C17 1.495(10)
C2 C3 1.406(10)
C2 C7 1.452(10)
C3 C10 1.417(10)
C3 C4 1.437(10)
C4 C5 1.386(10)
C4 C16 1.448(10)
C5 C6 1.369(10)
C7 C8 1.347(10)
C8 C9 1.433(10)
C9 C11 1.386(10)
C9 C10 1.405(10)
C10 C14 1.411(10)
C11 C12 1.399(11)
C12 C13 1.366(11)
C13 C14 1.413(11)
C14 C15 1.435(11)
C15 C16 1.354(10)
C17 C18 1.373(11)
C17 C22 1.388(10)
C18 C19 1.397(11)
C19 C20 1.351(11)
C20 C23 1.488(10)
C23 C28 1.382(10)
C23 C24 1.401(9)
C24 C25 1.384(9)
C25 C26 1.365(10)
C25 C29 1.493(11)
C26 C27 1.376(10)
C27 C28 1.388(10)
C27 C30 1.517(12)

loop_
_geom_torsion_atom_site_label_1
_geom_torsion_atom_site_label_2
_geom_torsion_atom_site_label_3
_geom_torsion_atom_site_label_4
_geom_torsion
C6 C1 C2 C3 2.2(11)
C17 C1 C2 C3 178.9(7)
C6 C1 C2 C7 179.3(7)
C17 C1 C2 C7 -4.0(11)
C1 C2 C3 C10 -179.0(7)
C7 C2 C3 C10 3.8(11)
C1 C2 C3 C4 -1.8(11)
C7 C2 C3 C4 -179.0(7)
C2 C3 C4 C5 1.4(11)
C10 C3 C4 C5 178.6(7)
C2 C3 C4 C16 -178.8(7)
C10 C3 C4 C16 -1.6(11)
C3 C4 C5 C6 -1.5(12)
C16 C4 C5 C6 178.7(7)
C4 C5 C6 C1 2.1(13)
C2 C1 C6 C5 -2.4(12)
C17 C1 C6 C5 -179.0(7)
C1 C2 C7 C8 -179.8(7)
C3 C2 C7 C8 -2.6(11)
C2 C7 C8 C9 -0.7(12)
C7 C8 C9 C11 -178.4(8)
C7 C8 C9 C10 2.9(12)
C11 C9 C10 C14 0.2(12)
C8 C9 C10 C14 178.9(7)
C11 C9 C10 C3 179.6(7)
C8 C9 C10 C3 -1.7(11)
C2 C3 C10 C9 -1.7(11)
C4 C3 C10 C9 -178.8(7)
C2 C3 C10 C14 177.7(7)
C4 C3 C10 C14 0.6(11)
C10 C9 C11 C12 -1.3(12)
C8 C9 C11 C12 -179.9(8)
C9 C11 C12 C13 1.1(13)
C11 C12 C13 C14 0.2(14)
C9 C10 C14 C13 1.1(11)
C3 C10 C14 C13 -178.3(7)
C9 C10 C14 C15 179.5(7)
C3 C10 C14 C15 0.1(11)
C12 C13 C14 C10 -1.3(13)
C12 C13 C14 C15 -179.7(8)
C10 C14 C15 C16 0.4(12)
C13 C14 C15 C16 178.8(8)
C14 C15 C16 C4 -1.5(13)
C5 C4 C16 C15 -178.1(8)
C3 C4 C16 C15 2.1(12)
C6 C1 C17 C18 -82.5(11)
C2 C1 C17 C18 100.9(10)
C6 C1 C17 C22 94.9(10)
C2 C1 C17 C22 -81.7(10)
C22 C17 C18 C19 -0.2(15)
C1 C17 C18 C19 177.3(9)
C17 C18 C19 C20 -0.7(16)
C22 N21 C20 C19 -0.1(13)
C22 N21 C20 C23 178.2(7)
C18 C19 C20 N21 1.0(15)
C18 C19 C20 C23 -177.2(9)
C20 N21 C22 C17 -1.0(13)
C18 C17 C22 N21 1.2(14)
C1 C17 C22 N21 -176.3(8)
N21 C20 C23 C28 14.2(11)
C19 C20 C23 C28 -167.5(9)
N21 C20 C23 C24 -163.6(7)
C19 C20 C23 C24 14.7(12)
C28 C23 C24 C25 -0.5(11)
C20 C23 C24 C25 177.3(7)
C23 C24 C25 C26 0.1(11)
C23 C24 C25 C29 -175.5(7)
C24 C25 C26 C27 0.5(12)
C29 C25 C26 C27 176.2(8)
C25 C26 C27 C28 -0.7(12)
C25 C26 C27 C30 -179.8(8)
C24 C23 C28 C27 0.3(11)
C20 C23 C28 C27 -177.5(7)
C26 C27 C28 C23 0.3(12)
C30 C27 C28 C23 179.4(8)
C26 C25 C29 F2 -64.9(11)
C24 C25 C29 F2 110.7(9)
C26 C25 C29 F1 173.9(8)
C24 C25 C29 F1 -10.4(12)
C26 C25 C29 F3 53.7(11)
C24 C25 C29 F3 -130.7(8)
C26 C27 C30 F4 -14.7(14)
C28 C27 C30 F4 166.1(9)
C26 C27 C30 F6 112.3(10)
C28 C27 C30 F6 -66.8(13)
C26 C27 C30 F5 -133.0(9)
C28 C27 C30 F5 47.8(12)

loop_
_cod_related_entry_id
_cod_related_entry_database
_cod_related_entry_code
1 ChemSpider 9816434
